data_7049952
loop_
_publ_author_name
'Swidan, Ala'aeddeen'
'St Onge, P Blake J'
'Binder, Justin F.'
'Suter, Riccardo'
'Burford, Neil'
'Macdonald, Charles L. B.'

_publ_section_title
;
 2,6-Bis(benzimidazol-2-yl)pyridine complexes of group 14 elements.
;
_journal_issue 22
_journal_name_full 'Dalton transactions (Cambridge, England : 2003)'
_journal_page_first 7835
_journal_page_last 7843
_journal_paper_doi 10.1039/c9dt00995g
_journal_volume 48
_journal_year 2019
_chemical_formula_moiety 'C33 H25 Cl N5 Sn, Cl3 Sn'
_chemical_formula_sum 'C33 H27 Cl4 N5 Sn2'
_chemical_formula_weight 872.77
_space_group_crystal_system triclinic
_space_group_IT_number 2
_space_group_name_Hall '-P 1'
_space_group_name_H-M_alt 'P -1'
_symmetry_space_group_name_Hall '-P 1'
_symmetry_space_group_name_H-M 'P -1'
_atom_sites_solution_hydrogens geom
_atom_sites_solution_primary heavy
_audit_creation_date 2018-10-31
_audit_creation_method
;
Olex2 1.2
(compiled 2018.05.29 svn.r3508 for OlexSys, GUI svn.r5506)
;
_audit_update_record
;
2019-02-04 deposited with the CCDC.    2019-05-03 downloaded from the CCDC.
;
_cell_angle_alpha 80.1799(19)
_cell_angle_beta 87.4275(19)
_cell_angle_gamma 79.968(2)
_cell_formula_units_Z 2
_cell_length_a 7.4012(4)
_cell_length_b 13.5942(8)
_cell_length_c 16.4392(9)
_cell_measurement_reflns_used 9674
_cell_measurement_temperature 170.0
_cell_measurement_theta_max 30.52
_cell_measurement_theta_min 3.083
_cell_volume 1604.66(16)
_computing_cell_refinement 'SAINT v8.37A (Bruker, 2015)'
_computing_data_collection APEX3
_computing_data_reduction 'SAINT v8.37A (Bruker, 2015)'
_computing_molecular_graphics 'Olex2 (Dolomanov et al., 2009)'
_computing_publication_material 'Olex2 (Dolomanov et al., 2009)'
_computing_structure_refinement 'XL (Sheldrick, 2008)'
_computing_structure_solution 'XS (Sheldrick, 2008)'
_diffrn_ambient_temperature 170.0
_diffrn_measured_fraction_theta_full 0.998
_diffrn_measured_fraction_theta_max 0.997
_diffrn_measurement_device_type 'Bruker APEX3 Photon 100'
_diffrn_measurement_method '\f and \w scans'
_diffrn_radiation_type MoK\a
_diffrn_radiation_wavelength 0.71073
_diffrn_reflns_av_R_equivalents 0.0273
_diffrn_reflns_av_unetI/netI 0.0119
_diffrn_reflns_Laue_measured_fraction_full 0.998
_diffrn_reflns_Laue_measured_fraction_max 0.997
_diffrn_reflns_limit_h_max 10
_diffrn_reflns_limit_h_min -10
_diffrn_reflns_limit_k_max 19
_diffrn_reflns_limit_k_min -19
_diffrn_reflns_limit_l_max 22
_diffrn_reflns_limit_l_min -23
_diffrn_reflns_number 107568
_diffrn_reflns_point_group_measured_fraction_full 0.998
_diffrn_reflns_point_group_measured_fraction_max 0.997
_diffrn_reflns_theta_full 25.242
_diffrn_reflns_theta_max 30.588
_diffrn_reflns_theta_min 2.956
_diffrn_standards_number 0
_exptl_absorpt_coefficient_mu 1.923
_exptl_absorpt_correction_T_max 0.7461
_exptl_absorpt_correction_T_min 0.6660
_exptl_absorpt_correction_type multi-scan
_exptl_absorpt_process_details
'SADABS-2016/2 (Bruker,2016/2) was used for absorption correction. wR2(int) was 0.0588 before and 0.0470 after correction. The Ratio of minimum to maximum transmission is 0.8926. The \l/2 correction factor is Not present.'
_exptl_crystal_colour yellow
_exptl_crystal_colour_primary yellow
_exptl_crystal_density_diffrn 1.806
_exptl_crystal_description prism
_exptl_crystal_F_000 856
_exptl_crystal_size_max 0.25
_exptl_crystal_size_mid 0.17
_exptl_crystal_size_min 0.12
_refine_diff_density_max 0.466
_refine_diff_density_min -1.108
_refine_diff_density_rms 0.090
_refine_ls_extinction_method none
_refine_ls_goodness_of_fit_ref 1.192
_refine_ls_hydrogen_treatment constr
_refine_ls_matrix_type full
_refine_ls_number_parameters 397
_refine_ls_number_reflns 9854
_refine_ls_number_restraints 0
_refine_ls_restrained_S_all 1.192
_refine_ls_R_factor_all 0.0256
_refine_ls_R_factor_gt 0.0220
_refine_ls_shift/su_max 0.002
_refine_ls_shift/su_mean 0.000
_refine_ls_structure_factor_coef Fsqd
_refine_ls_weighting_details 'w=1/[\s^2^(Fo^2^)+(0.0218P)^2^+1.2988P] where P=(Fo^2^+2Fc^2^)/3'
_refine_ls_weighting_scheme calc
_refine_ls_wR_factor_gt 0.0526
_refine_ls_wR_factor_ref 0.0553
_reflns_Friedel_coverage 0.000
_reflns_number_gt 9075
_reflns_number_total 9854
_reflns_threshold_expression 'I > 2\s(I)'
_cod_data_source_file c9dt00995g2.cif
_cod_data_source_block as662_p-1
_cod_depositor_comments 'Adding full bibliography for 7049950--7049959.cif.'
_cod_original_cell_volume 1604.65(16)
_cod_database_code 7049952
_shelx_shelxl_version_number 2016/6
_shelx_space_group_comment
;
The symmetry employed for this shelxl refinement is uniquely defined
by the following loop, which should always be used as a source of
symmetry information in preference to the above space-group names.
They are only intended as comments.
;
_shelx_estimated_absorpt_t_max 0.802
_shelx_estimated_absorpt_t_min 0.645
_olex2_refinement_description
;
1. Fixed Uiso
 At 1.2 times of:
  All C(H) groups, All C(H,H) groups
2.a Secondary CH2 refined with riding coordinates:
 C20(H20A,H20B), C27(H27A,H27B)
2.b Aromatic/amide H refined with riding coordinates:
 C2(H2), C5(H5), C11(H11), C4(H4), C3(H3), C26(H26), C22(H22), C9(H9),
 C15(H15), C18(H18), C16(H16), C17(H17), C25(H25), C24(H24), C29(H29), C23(H23),
  C33(H33), C30(H30), C10(H10), C32(H32), C31(H31)
;
_olex2_submission_special_instructions 'No special instructions were received'

loop_
_space_group_symop_operation_xyz
'x, y, z'
'-x, -y, -z'

loop_
_atom_site_label
_atom_site_type_symbol
_atom_site_fract_x
_atom_site_fract_y
_atom_site_fract_z
_atom_site_U_iso_or_equiv
_atom_site_adp_type
_atom_site_occupancy
_atom_site_site_symmetry_order
_atom_site_calc_flag
_atom_site_refinement_flags_posn
Sn1 Sn 0.34940(2) 0.00431(2) 0.25757(2) 0.01582(3) Uani 1 1 d .
Sn2 Sn 0.66222(2) -0.45548(2) 0.28381(2) 0.02319(3) Uani 1 1 d .
Cl1 Cl 0.07624(6) 0.13773(3) 0.23325(2) 0.02383(8) Uani 1 1 d .
Cl4 Cl 0.93592(7) -0.48066(4) 0.19131(3) 0.03310(10) Uani 1 1 d .
Cl3 Cl 0.84064(7) -0.49952(4) 0.41227(3) 0.03074(9) Uani 1 1 d .
Cl2 Cl 0.66072(6) -0.26951(3) 0.27129(3) 0.03021(9) Uani 1 1 d .
N2 N 0.21948(17) -0.14594(10) 0.28820(8) 0.0158(2) Uani 1 1 d .
N6 N 0.20131(18) -0.13577(10) 0.51033(8) 0.0159(2) Uani 1 1 d .
N1 N 0.25270(18) -0.02930(10) 0.39564(8) 0.0156(2) Uani 1 1 d .
C7 C 0.2214(2) -0.12204(11) 0.42628(9) 0.0153(3) Uani 1 1 d .
C1 C 0.2568(2) 0.02039(11) 0.46205(9) 0.0150(2) Uani 1 1 d .
C8 C 0.2047(2) -0.19062(11) 0.36753(9) 0.0165(3) Uani 1 1 d .
C2 C 0.2830(2) 0.11921(12) 0.46453(10) 0.0192(3) Uani 1 1 d .
H2 H 0.306980 0.163908 0.415746 0.023 Uiso 1 1 calc R
N3 N 0.25694(18) -0.04465(10) 0.13881(8) 0.0179(2) Uani 1 1 d .
N4 N 0.18547(19) -0.15813(11) 0.06811(9) 0.0203(3) Uani 1 1 d .
C12 C 0.2015(2) -0.19749(12) 0.22636(10) 0.0177(3) Uani 1 1 d .
C21 C 0.3675(2) -0.27737(11) 0.60744(10) 0.0178(3) Uani 1 1 d .
C6 C 0.2225(2) -0.04557(11) 0.53426(9) 0.0153(3) Uani 1 1 d .
C19 C 0.2581(2) -0.00348(12) 0.05591(9) 0.0187(3) Uani 1 1 d .
C20 C 0.1822(2) -0.22624(12) 0.57275(10) 0.0184(3) Uani 1 1 d .
H20A H 0.127225 -0.274542 0.546970 0.022 Uiso 1 1 calc R
H20B H 0.099278 -0.205672 0.618059 0.022 Uiso 1 1 calc R
C5 C 0.2117(2) -0.01572(12) 0.61181(9) 0.0189(3) Uani 1 1 d .
H5 H 0.188389 -0.060384 0.660729 0.023 Uiso 1 1 calc R
C11 C 0.1739(2) -0.29752(13) 0.24273(11) 0.0243(3) Uani 1 1 d .
H11 H 0.165544 -0.333804 0.198892 0.029 Uiso 1 1 calc R
C4 C 0.2368(2) 0.08242(13) 0.61348(10) 0.0196(3) Uani 1 1 d .
H4 H 0.229773 0.105701 0.665015 0.023 Uiso 1 1 calc R
C13 C 0.2149(2) -0.13643(12) 0.14408(10) 0.0180(3) Uani 1 1 d .
C3 C 0.2723(2) 0.14900(12) 0.54123(10) 0.0205(3) Uani 1 1 d .
H3 H 0.289312 0.215660 0.545289 0.025 Uiso 1 1 calc R
C26 C 0.4946(2) -0.33435(12) 0.56104(10) 0.0215(3) Uani 1 1 d .
H26 H 0.462008 -0.344805 0.508319 0.026 Uiso 1 1 calc R
C22 C 0.4167(3) -0.26461(13) 0.68547(10) 0.0246(3) Uani 1 1 d .
H22 H 0.329957 -0.228407 0.718683 0.029 Uiso 1 1 calc R
C9 C 0.1733(2) -0.29002(12) 0.38740(11) 0.0225(3) Uani 1 1 d .
H9 H 0.161993 -0.320692 0.443390 0.027 Uiso 1 1 calc R
C14 C 0.2139(2) -0.07440(13) 0.01090(10) 0.0204(3) Uani 1 1 d .
C15 C 0.2008(2) -0.05498(15) -0.07525(11) 0.0262(3) Uani 1 1 d .
H15 H 0.170719 -0.103388 -0.105494 0.031 Uiso 1 1 calc R
C18 C 0.2931(2) 0.09093(13) 0.01638(10) 0.0228(3) Uani 1 1 d .
H18 H 0.324823 0.139149 0.046399 0.027 Uiso 1 1 calc R
C16 C 0.2343(2) 0.03875(16) -0.11351(11) 0.0282(4) Uani 1 1 d .
H16 H 0.226722 0.055402 -0.171919 0.034 Uiso 1 1 calc R
C28 C 0.3162(3) -0.30838(13) 0.00774(10) 0.0234(3) Uani 1 1 d .
C17 C 0.2793(2) 0.11061(15) -0.06879(11) 0.0267(3) Uani 1 1 d .
H17 H 0.300697 0.174281 -0.097851 0.032 Uiso 1 1 calc R
C25 C 0.6683(3) -0.37583(13) 0.59136(12) 0.0274(3) Uani 1 1 d .
H25 H 0.753362 -0.415137 0.559624 0.033 Uiso 1 1 calc R
C24 C 0.7179(3) -0.36001(14) 0.66794(13) 0.0300(4) Uani 1 1 d .
H24 H 0.837787 -0.387051 0.688064 0.036 Uiso 1 1 calc R
C29 C 0.4848(3) -0.32060(14) 0.04544(11) 0.0272(3) Uani 1 1 d .
H29 H 0.492482 -0.294220 0.094861 0.033 Uiso 1 1 calc R
C27 C 0.1451(3) -0.24959(14) 0.04122(11) 0.0252(3) Uani 1 1 d .
H27A H 0.050820 -0.230092 -0.002093 0.030 Uiso 1 1 calc R
H27B H 0.095397 -0.292920 0.088497 0.030 Uiso 1 1 calc R
C23 C 0.5923(3) -0.30471(14) 0.71487(11) 0.0287(4) Uani 1 1 d .
H23 H 0.625950 -0.294058 0.767368 0.034 Uiso 1 1 calc R
C33 C 0.3057(3) -0.34981(15) -0.06358(11) 0.0324(4) Uani 1 1 d .
H33 H 0.191013 -0.342674 -0.089602 0.039 Uiso 1 1 calc R
C30 C 0.6422(3) -0.37099(15) 0.01161(14) 0.0352(4) Uani 1 1 d .
H30 H 0.757322 -0.378123 0.037206 0.042 Uiso 1 1 calc R
C10 C 0.1589(3) -0.34329(13) 0.32401(12) 0.0255(3) Uani 1 1 d .
H10 H 0.138695 -0.411405 0.336370 0.031 Uiso 1 1 calc R
C32 C 0.4624(4) -0.40136(16) -0.09645(13) 0.0416(5) Uani 1 1 d .
H32 H 0.454337 -0.430336 -0.144544 0.050 Uiso 1 1 calc R
C31 C 0.6299(4) -0.41094(16) -0.05999(14) 0.0409(5) Uani 1 1 d .
H31 H 0.737171 -0.444873 -0.083794 0.049 Uiso 1 1 calc R

loop_
_atom_site_aniso_label
_atom_site_aniso_U_11
_atom_site_aniso_U_22
_atom_site_aniso_U_33
_atom_site_aniso_U_23
_atom_site_aniso_U_13
_atom_site_aniso_U_12
Sn1 0.01426(5) 0.01956(5) 0.01422(5) -0.00239(3) -0.00006(3) -0.00485(4)
Sn2 0.02071(6) 0.02193(6) 0.02817(6) -0.00508(4) -0.00547(4) -0.00477(4)
Cl1 0.02697(19) 0.02077(17) 0.02081(17) -0.00246(13) 0.00110(14) 0.00270(14)
Cl4 0.0310(2) 0.0418(3) 0.0272(2) -0.01378(18) -0.00288(17) 0.00041(18)
Cl3 0.0329(2) 0.0354(2) 0.02380(19) 0.00104(16) -0.00434(16) -0.01028(18)
Cl2 0.0281(2) 0.02083(18) 0.0416(2) -0.00629(17) -0.00524(17) -0.00160(15)
N2 0.0132(5) 0.0165(5) 0.0171(6) -0.0035(4) -0.0015(4) 0.0000(4)
N6 0.0160(5) 0.0148(5) 0.0152(5) 0.0015(4) -0.0003(4) -0.0021(4)
N1 0.0175(6) 0.0147(5) 0.0143(5) -0.0007(4) -0.0013(4) -0.0035(4)
C7 0.0133(6) 0.0156(6) 0.0155(6) 0.0005(5) -0.0009(5) -0.0014(5)
C1 0.0135(6) 0.0165(6) 0.0145(6) -0.0009(5) -0.0009(5) -0.0029(5)
C8 0.0132(6) 0.0163(6) 0.0194(7) -0.0020(5) -0.0017(5) -0.0017(5)
C2 0.0203(7) 0.0185(7) 0.0187(7) -0.0009(5) 0.0006(5) -0.0056(5)
N3 0.0185(6) 0.0191(6) 0.0155(6) -0.0038(5) -0.0017(5) -0.0003(5)
N4 0.0192(6) 0.0228(6) 0.0200(6) -0.0092(5) -0.0026(5) -0.0007(5)
C12 0.0146(6) 0.0181(7) 0.0206(7) -0.0059(5) -0.0017(5) -0.0002(5)
C21 0.0181(7) 0.0155(6) 0.0178(7) 0.0030(5) -0.0009(5) -0.0026(5)
C6 0.0132(6) 0.0160(6) 0.0155(6) 0.0006(5) -0.0007(5) -0.0019(5)
C19 0.0161(6) 0.0232(7) 0.0158(6) -0.0048(5) -0.0013(5) 0.0017(5)
C20 0.0178(7) 0.0167(6) 0.0180(7) 0.0040(5) 0.0004(5) -0.0028(5)
C5 0.0189(7) 0.0216(7) 0.0149(6) -0.0004(5) -0.0006(5) -0.0022(5)
C11 0.0271(8) 0.0193(7) 0.0288(8) -0.0088(6) -0.0043(6) -0.0046(6)
C4 0.0185(7) 0.0235(7) 0.0170(7) -0.0041(6) -0.0002(5) -0.0034(6)
C13 0.0155(6) 0.0202(7) 0.0186(7) -0.0076(5) -0.0015(5) 0.0004(5)
C3 0.0216(7) 0.0194(7) 0.0218(7) -0.0037(6) -0.0004(6) -0.0066(6)
C26 0.0223(7) 0.0183(7) 0.0221(7) 0.0008(6) -0.0009(6) -0.0020(6)
C22 0.0307(9) 0.0240(8) 0.0171(7) 0.0020(6) -0.0024(6) -0.0040(6)
C9 0.0242(8) 0.0184(7) 0.0246(8) 0.0000(6) -0.0014(6) -0.0062(6)
C14 0.0158(7) 0.0269(8) 0.0182(7) -0.0083(6) -0.0004(5) 0.0016(6)
C15 0.0213(7) 0.0390(10) 0.0181(7) -0.0111(7) -0.0017(6) 0.0021(7)
C18 0.0204(7) 0.0263(8) 0.0203(7) -0.0026(6) -0.0008(6) -0.0015(6)
C16 0.0215(8) 0.0438(10) 0.0162(7) -0.0045(7) -0.0008(6) 0.0024(7)
C28 0.0336(9) 0.0192(7) 0.0183(7) -0.0070(6) -0.0019(6) -0.0030(6)
C17 0.0211(8) 0.0346(9) 0.0207(8) 0.0005(7) 0.0009(6) 0.0002(7)
C25 0.0240(8) 0.0198(7) 0.0342(9) 0.0020(7) -0.0019(7) 0.0017(6)
C24 0.0252(8) 0.0247(8) 0.0357(10) 0.0084(7) -0.0106(7) -0.0023(7)
C29 0.0311(9) 0.0250(8) 0.0248(8) -0.0075(6) -0.0019(7) 0.0011(7)
C27 0.0266(8) 0.0268(8) 0.0259(8) -0.0126(6) -0.0047(6) -0.0054(6)
C23 0.0347(9) 0.0270(8) 0.0225(8) 0.0061(6) -0.0084(7) -0.0079(7)
C33 0.0523(12) 0.0273(9) 0.0205(8) -0.0094(7) -0.0028(8) -0.0090(8)
C30 0.0354(10) 0.0273(9) 0.0374(10) -0.0015(8) 0.0038(8) 0.0054(8)
C10 0.0272(8) 0.0169(7) 0.0333(9) -0.0036(6) -0.0038(7) -0.0062(6)
C32 0.0737(17) 0.0294(10) 0.0232(9) -0.0120(7) 0.0123(10) -0.0089(10)
C31 0.0561(14) 0.0244(9) 0.0363(11) -0.0047(8) 0.0192(10) 0.0037(9)

loop_
_atom_type_symbol
_atom_type_description
_atom_type_scat_dispersion_real
_atom_type_scat_dispersion_imag
_atom_type_scat_source
C C 0.0033 0.0016 'International Tables Vol C Tables 4.2.6.8 and 6.1.1.4'
H H 0.0000 0.0000 'International Tables Vol C Tables 4.2.6.8 and 6.1.1.4'
N N 0.0061 0.0033 'International Tables Vol C Tables 4.2.6.8 and 6.1.1.4'
Cl Cl 0.1484 0.1585 'International Tables Vol C Tables 4.2.6.8 and 6.1.1.4'
Sn Sn -0.6537 1.4246 'International Tables Vol C Tables 4.2.6.8 and 6.1.1.4'

loop_
_geom_angle_atom_site_label_1
_geom_angle_atom_site_label_2
_geom_angle_atom_site_label_3
_geom_angle
N2 Sn1 Cl1 102.62(3)
N1 Sn1 Cl1 88.16(3)
N1 Sn1 N2 67.25(4)
N3 Sn1 Cl1 83.95(3)
N3 Sn1 N2 67.94(5)
N3 Sn1 N1 131.37(5)
Cl4 Sn2 Cl2 93.169(18)
Cl3 Sn2 Cl4 94.549(17)
Cl3 Sn2 Cl2 94.289(17)
C8 N2 Sn1 119.49(10)
C8 N2 C12 119.95(13)
C12 N2 Sn1 118.78(10)
C7 N6 C6 106.49(12)
C7 N6 C20 132.35(13)
C6 N6 C20 120.82(13)
C7 N1 Sn1 118.62(10)
C7 N1 C1 106.75(12)
C1 N1 Sn1 132.93(10)
N6 C7 C8 130.28(13)
N1 C7 N6 111.78(13)
N1 C7 C8 117.86(13)
N1 C1 C2 130.39(14)
N1 C1 C6 108.24(13)
C2 C1 C6 121.34(14)
N2 C8 C7 112.40(13)
N2 C8 C9 121.18(14)
C9 C8 C7 126.41(14)
C3 C2 C1 117.00(14)
C19 N3 Sn1 133.59(11)
C13 N3 Sn1 118.78(10)
C13 N3 C19 106.94(13)
C13 N4 C14 106.59(13)
C13 N4 C27 132.44(15)
C14 N4 C27 120.83(14)
N2 C12 C11 121.22(15)
N2 C12 C13 112.79(13)
C11 C12 C13 125.99(15)
C26 C21 C20 120.93(14)
C22 C21 C20 120.12(15)
C22 C21 C26 118.90(15)
N6 C6 C1 106.72(13)
N6 C6 C5 131.46(14)
C5 C6 C1 121.80(14)
N3 C19 C14 108.25(14)
N3 C19 C18 130.59(15)
C18 C19 C14 121.16(15)
N6 C20 C21 110.53(12)
C4 C5 C6 116.37(14)
C10 C11 C12 118.77(16)
C5 C4 C3 122.18(15)
N3 C13 N4 111.68(14)
N3 C13 C12 118.52(14)
N4 C13 C12 129.77(15)
C2 C3 C4 121.32(15)
C25 C26 C21 120.51(16)
C23 C22 C21 120.30(17)
C10 C9 C8 118.73(16)
N4 C14 C19 106.53(14)
N4 C14 C15 131.06(16)
C19 C14 C15 122.39(17)
C16 C15 C14 115.91(17)
C17 C18 C19 116.59(16)
C15 C16 C17 122.15(16)
C29 C28 C27 121.51(15)
C29 C28 C33 119.14(18)
C33 C28 C27 119.34(17)
C18 C17 C16 121.79(18)
C26 C25 C24 120.16(18)
C23 C24 C25 119.78(17)
C30 C29 C28 120.67(18)
N4 C27 C28 110.74(14)
C24 C23 C22 120.30(17)
C32 C33 C28 120.0(2)
C29 C30 C31 119.5(2)
C11 C10 C9 120.10(15)
C31 C32 C33 120.54(19)
C32 C31 C30 120.1(2)

loop_
_geom_bond_atom_site_label_1
_geom_bond_atom_site_label_2
_geom_bond_distance
Sn1 Cl1 2.4667(4)
Sn1 N2 2.3750(13)
Sn1 N1 2.3424(13)
Sn1 N3 2.3335(13)
Sn2 Cl4 2.4885(5)
Sn2 Cl3 2.4709(5)
Sn2 Cl2 2.4994(5)
N2 C8 1.3496(19)
N2 C12 1.3526(19)
N6 C7 1.3674(19)
N6 C6 1.3856(19)
N6 C20 1.4840(19)
N1 C7 1.3309(19)
N1 C1 1.3823(19)
C7 C8 1.475(2)
C1 C2 1.398(2)
C1 C6 1.403(2)
C8 C9 1.392(2)
C2 C3 1.384(2)
N3 C19 1.382(2)
N3 C13 1.325(2)
N4 C13 1.366(2)
N4 C14 1.388(2)
N4 C27 1.469(2)
C12 C11 1.389(2)
C12 C13 1.470(2)
C21 C20 1.514(2)
C21 C26 1.396(2)
C21 C22 1.395(2)
C6 C5 1.397(2)
C19 C14 1.400(2)
C19 C18 1.397(2)
C5 C4 1.384(2)
C11 C10 1.383(3)
C4 C3 1.410(2)
C26 C25 1.388(2)
C22 C23 1.393(3)
C9 C10 1.384(2)
C14 C15 1.400(2)
C15 C16 1.380(3)
C18 C17 1.385(2)
C16 C17 1.409(3)
C28 C29 1.390(3)
C28 C27 1.510(2)
C28 C33 1.395(2)
C25 C24 1.388(3)
C24 C23 1.384(3)
C29 C30 1.389(3)
C33 C32 1.385(3)
C30 C31 1.391(3)
C32 C31 1.377(4)
